data_7010907
loop_
_publ_author_name
'Andrew J. Evans'
'Scott E. Watkins'
'Donald C. Craig'
'Stephen B. Colbran'

_publ_section_title
;
 Copper complexes with ferrocenyl pendants: Evidence for an FeII CuII
 FeIII CuI electron transfer equilibrium leading to a reaction with
 dioxygen
;
_journal_issue 6
_journal_name_full 'J. Chem. Soc., Dalton Trans.'
_journal_page_first 983
_journal_page_last 994
_journal_paper_doi 10.1039/b105150b
_journal_year 2002
_chemical_formula_moiety 'C23 H23 Cl2 Cu Fe N3, 0.5(C4 H10 O)'
_chemical_formula_sum 'C25 H28 Cl2 Cu Fe N3 O0.5'
_chemical_formula_weight 568.8
_space_group_IT_number 14
_symmetry_cell_setting monoclinic
_symmetry_space_group_name_Hall '-P 2ybc'
_symmetry_space_group_name_H-M 'P 1 21/c 1'
_atom_type_scat_source 'International Tables for X-ray Crystallography, Vol. IV'
_cell_angle_alpha 90
_cell_angle_beta 95.90(2)
_cell_angle_gamma 90
_cell_formula_units_Z 4
_cell_length_a 13.192(6)
_cell_length_b 11.449(4)
_cell_length_c 16.718(6)
_cell_measurement_reflns_used 10
_cell_measurement_temperature 294
_cell_measurement_theta_max 11
_cell_measurement_theta_min 10
_cell_volume 2511.6(17)
_diffrn_measurement_device_type 'Nonius CAD-4'
_diffrn_measurement_method \w--2\q
_diffrn_radiation_type 'Mo K\a'
_diffrn_radiation_wavelength 0.71073
_diffrn_reflns_av_R_equivalents 0.012
_diffrn_reflns_limit_h_max 13
_diffrn_reflns_limit_h_min 0
_diffrn_reflns_limit_k_max 0
_diffrn_reflns_limit_k_min -11
_diffrn_reflns_limit_l_max 16
_diffrn_reflns_limit_l_min -16
_diffrn_reflns_number 2822
_diffrn_reflns_theta_max 21
_diffrn_standards_decay_% 4
_diffrn_standards_interval_time 30min
_diffrn_standards_number 1
_exptl_absorpt_coefficient_mu 1.661
_exptl_absorpt_correction_T_max 0.85
_exptl_absorpt_correction_T_min 0.71
_exptl_absorpt_correction_type analytical
_exptl_absorpt_process_details '(DeMeulenaer & Tompa, 1965)'
_exptl_crystal_colour green
_exptl_crystal_density_diffrn 1.50
_exptl_crystal_density_method 'not measured'
_exptl_crystal_description plate
_exptl_crystal_F_000 1168.0
_exptl_crystal_size_max 0.25
_exptl_crystal_size_mid 0.17
_exptl_crystal_size_min 0.04
_refine_diff_density_max 0.40
_refine_diff_density_min -0.36
_refine_ls_extinction_method none
_refine_ls_goodness_of_fit_ref 1.32
_refine_ls_hydrogen_treatment noref
_refine_ls_number_parameters 224
_refine_ls_number_reflns 1913
_refine_ls_R_factor_gt 0.028
_refine_ls_shift/su_max 0.009
_refine_ls_structure_factor_coef F
_refine_ls_weighting_details 'w = 1/[\s^2^(F) + 0.0016F^2^]'
_refine_ls_weighting_scheme calc
_refine_ls_wR_factor_ref 0.036
_reflns_number_gt 1913
_reflns_number_total 2674
_reflns_threshold_expression I>3\s(I)
_cod_data_source_file b105150b.txt
_cod_data_source_block '[Cu(L2)Cl2].0.5Et2O'
_cod_depositor_comments
;
 Changing the _atom_site_occupancy data item value from '?' to '1'
 for all fully occupied atom sites.

 Antanas Vaitkus,
 2017-02-09
;
_cod_original_cell_volume 2512(2)
_cod_original_sg_symbol_H-M 'P 21/c'
_cod_original_formula_sum 'C25 H28 Cl2 Cu1 Fe1 N3 O0.5'
_cod_database_code 7010907

loop_
_symmetry_equiv_pos_site_id
_symmetry_equiv_pos_as_xyz
1 x,y,z
2 -x,1/2+y,1/2-z
3 -x,-y,-z
4 x,1/2-y,1/2+z

loop_
_atom_site_label
_atom_site_fract_x
_atom_site_fract_y
_atom_site_fract_z
_atom_site_U_iso_or_equiv
_atom_site_adp_type
_atom_site_type_symbol
_atom_site_occupancy
Cu 0.14084(4) 0.65650(5) 0.32318(3) 0.0387(2) Uani Cu 1
Fe 0.38329(6) 0.30403(7) 0.30570(5) 0.0603(3) Uani Fe 1
Cl1 -0.02514(9) 0.73697(10) 0.37164(6) 0.0467(3) Uani Cl 1
Cl2 0.23896(10) 0.81210(11) 0.30098(8) 0.0584(4) Uani Cl 1
N1 0.0767(3) 0.6375(3) 0.2105(2) 0.041(7) Uani N 1
N2 0.2016(3) 0.6225(3) 0.4348(2) 0.039(2) Uani N 1
N3 0.0915(3) 0.4862(3) 0.3294(2) 0.0358(9) Uani N 1
C1 -0.0072(3) 0.4847(4) 0.2773(2) 0.041(1) Uani C 1
C2 0.0055(4) 0.5547(4) 0.2026(2) 0.042(7) Uani C 1
C3 -0.0539(4) 0.5349(4) 0.1303(3) 0.054(9) Uani C 1
C4 -0.0353(5) 0.6040(5) 0.0654(3) 0.062(9) Uani C 1
C5 0.0400(5) 0.6872(5) 0.0729(3) 0.062(9) Uani C 1
C6 0.0940(4) 0.7029(4) 0.1462(3) 0.052(9) Uani C 1
C7 0.0803(3) 0.4656(4) 0.4153(2) 0.040(1) Uani C 1
C8 0.1629(3) 0.5276(4) 0.4668(2) 0.038(2) Uani C 1
C9 0.1954(3) 0.4914(4) 0.5448(2) 0.045(3) Uani C 1
C10 0.2684(4) 0.5562(5) 0.5900(3) 0.053(4) Uani C 1
C11 0.3079(4) 0.6535(5) 0.5567(3) 0.056(5) Uani C 1
C12 0.2742(4) 0.6842(4) 0.4788(3) 0.049(3) Uani C 1
C13 0.1610(4) 0.3989(4) 0.2969(3) 0.045(1) Uani C 1
C14 0.2661(4) 0.4026(4) 0.3368(3) 0.046(3) Uani C 1
C15 0.3073(4) 0.3313(5) 0.4030(3) 0.059(2) Uani C 1
C16 0.4115(4) 0.3629(6) 0.4210(3) 0.078(2) Uani C 1
C17 0.4348(4) 0.4505(6) 0.3675(4) 0.083(2) Uani C 1
C18 0.3460(4) 0.4759(4) 0.3158(3) 0.063(1) Uani C 1
C19 0.3262(6) 0.2099(7) 0.2089(4) 0.103(9) Uani C 1
C20 0.3597(6) 0.1347(6) 0.2725(4) 0.094(9) Uani C 1
C21 0.4656(6) 0.1553(6) 0.2914(4) 0.100(9) Uani C 1
C22 0.4937(6) 0.2398(8) 0.2412(5) 0.115(9) Uani C 1
C23 0.4105(8) 0.2743(7) 0.1909(4) 0.115(9) Uani C 1
O1Et 0.5774(8) 0.0305(10) 0.4709(7) 0.171(6) Uani O 0.5
C1Et 0.6749(11) -0.0146(16) 0.4840(9) 0.176(6) Uani C 0.5
C2Et 0.7397(12) -0.0062(17) 0.4276(9) 0.186(8) Uani C 0.5
C3Et 0.4921(14) -0.0376(15) 0.4801(12) 0.185(5) Uani C 0.5
C4Et 0.3999(14) 0.0103(17) 0.4861(13) 0.195(8) Uani C 0.5
H1C1 -0.0619 0.5202 0.3067 0.041 Uani H 1
H2C1 -0.0261 0.4024 0.2623 0.041 Uani H 1
HC3 -0.1079 0.4733 0.1254 0.062 Uani H 1
HC4 -0.0772 0.5931 0.0125 0.076 Uani H 1
HC5 0.0549 0.7354 0.0256 0.074 Uani H 1
HC6 0.1480 0.7646 0.1524 0.059 Uani H 1
H1C7 0.0848 0.3799 0.4266 0.040 Uani H 1
H2C7 0.0124 0.4955 0.4279 0.040 Uani H 1
HC9 0.1662 0.4195 0.5676 0.052 Uani H 1
HC10 0.2924 0.5326 0.6464 0.063 Uani H 1
HC11 0.3607 0.7018 0.5887 0.071 Uani H 1
HC12 0.3044 0.7541 0.4543 0.058 Uani H 1
H1C13 0.1633 0.4147 0.2383 0.045 Uani H 1
H2C13 0.1327 0.3190 0.3041 0.045 Uani H 1
HC15 0.2696 0.2707 0.4313 0.075 Uani H 1
HC16 0.4599 0.3284 0.4646 0.106 Uani H 1
HC17 0.5028 0.4887 0.3660 0.117 Uani H 1
HC18 0.3404 0.5354 0.2718 0.080 Uani H 1
HC19 0.2553 0.2160 0.1816 0.161 Uani H 1
HC20 0.3170 0.0775 0.2995 0.147 Uani H 1
HC21 0.5113 0.1147 0.3340 0.155 Uani H 1
HC22 0.5642 0.2719 0.2410 0.185 Uani H 1
HC23 0.4104 0.3357 0.1483 0.185 Uani H 1
H1C1Et 0.6674 -0.0998 0.4952 0.187 Uani H 0.5
H2C1Et 0.7084 0.0251 0.5331 0.190 Uani H 0.5
H1C2Et 0.8060 -0.0434 0.4477 0.194 Uani H 0.5
H2C2Et 0.7102 -0.0469 0.3776 0.197 Uani H 0.5
H3C2Et 0.7512 0.0780 0.4155 0.202 Uani H 0.5
H1C3Et 0.5090 -0.0846 0.5301 0.205 Uani H 0.5
H2C3Et 0.4837 -0.0910 0.4325 0.200 Uani H 0.5
H1C4Et 0.3490 -0.0530 0.4923 0.225 Uani H 0.5
H2C4Et 0.4037 0.0629 0.5341 0.196 Uani H 0.5
H3C4Et 0.3784 0.0565 0.4365 0.196 Uani H 0.5

loop_
_atom_site_aniso_label
_atom_site_aniso_U_11
_atom_site_aniso_U_22
_atom_site_aniso_U_33
_atom_site_aniso_U_12
_atom_site_aniso_U_13
_atom_site_aniso_U_23
_atom_site_aniso_type_symbol
Cu 0.0425(4) 0.0386(4) 0.0345(3) -0.0042(3) 0.0022(2) 0.0044(3) Cu
Fe 0.0530(5) 0.0598(5) 0.0689(5) 0.0114(4) 0.0109(4) -0.0067(4) Fe
Cl1 0.0501(8) 0.0503(8) 0.0396(6) 0.0054(6) 0.0033(6) -0.0011(6) Cl
Cl2 0.0562(9) 0.0540(9) 0.0646(8) -0.0157(7) 0.0043(7) 0.0142(7) Cl
N1 0.052(9) 0.040(5) 0.034(4) 0.003(7) 0.007(4) 0.001(2) N
N2 0.038(2) 0.041(3) 0.037(1) 0.000(2) 0.002(1) -0.001(1) N
N3 0.035(2) 0.038(2) 0.034(2) -0.002(2) 0.003(2) 0.002(2) N
C1 0.039(3) 0.041(3) 0.040(3) -0.002(2) -0.002(2) -0.003(2) C
C2 0.049(9) 0.041(4) 0.035(4) 0.004(7) 0.001(3) -0.003(2) C
C3 0.067(9) 0.049(6) 0.042(5) 0.011(9) -0.011(5) -0.007(4) C
C4 0.092(9) 0.056(9) 0.036(6) 0.022(9) -0.007(6) -0.004(3) C
C5 0.094(9) 0.056(8) 0.036(6) 0.021(9) 0.009(5) 0.007(2) C
C6 0.071(9) 0.047(6) 0.040(6) 0.008(9) 0.013(4) 0.008(2) C
C7 0.044(3) 0.042(3) 0.034(3) -0.001(3) 0.004(2) 0.007(2) C
C8 0.038(2) 0.041(4) 0.035(2) 0.004(2) 0.004(1) 0.002(1) C
C9 0.043(2) 0.057(7) 0.036(2) 0.011(4) 0.005(2) 0.006(3) C
C10 0.046(3) 0.075(9) 0.036(2) 0.012(4) -0.001(2) -0.001(3) C
C11 0.048(4) 0.072(8) 0.047(4) 0.000(2) -0.008(2) -0.009(2) C
C12 0.044(3) 0.053(4) 0.049(3) -0.005(2) -0.004(2) -0.004(2) C
C13 0.045(3) 0.039(3) 0.051(3) 0.007(2) 0.005(3) -0.003(2) C
C14 0.042(3) 0.045(3) 0.051(4) 0.007(2) 0.007(2) -0.002(2) C
C15 0.058(2) 0.069(3) 0.050(4) 0.022(2) 0.006(2) 0.002(2) C
C16 0.060(3) 0.098(5) 0.072(3) 0.027(3) -0.014(2) -0.022(2) C
C17 0.047(2) 0.078(4) 0.121(7) -0.001(2) -0.004(2) -0.027(3) C
C18 0.048(2) 0.049(4) 0.092(4) -0.001(2) 0.013(2) -0.004(2) C
C19 0.112(9) 0.106(9) 0.084(9) 0.027(9) -0.013(9) -0.047(9) C
C20 0.115(9) 0.056(9) 0.113(9) 0.004(9) 0.023(9) -0.030(9) C
C21 0.102(9) 0.091(9) 0.106(9) 0.048(9) 0.008(9) -0.025(9) C
C22 0.094(9) 0.119(9) 0.140(9) 0.014(9) 0.057(9) -0.036(9) C
C23 0.168(9) 0.107(9) 0.078(9) 0.034(9) 0.051(9) -0.007(9) C
O1Et 0.179(9) 0.185(9) 0.143(9) -0.003(9) -0.010(8) 0.035(8) O
C1Et 0.180(9) 0.188(9) 0.154(9) -0.001(9) -0.012(8) 0.032(8) C
C2Et 0.183(9) 0.195(9) 0.176(9) -0.005(9) 0.002(9) 0.025(8) C
C3Et 0.182(9) 0.186(8) 0.184(9) -0.005(9) 0.001(9) 0.034(8) C
C4Et 0.182(9) 0.191(9) 0.208(9) -0.007(9) 0.006(8) 0.023(9) C

loop_
_geom_angle_atom_site_label_1
_geom_angle_atom_site_label_2
_geom_angle_atom_site_label_3
_geom_angle
_geom_angle_site_symmetry_1
_geom_angle_site_symmetry_2
_geom_angle_site_symmetry_3
_geom_angle_publ_flag
Cl1 Cu Cl2 106.8(1) 1_555 1_555 1_555 no
Cl1 Cu N1 92.5(1) 1_555 1_555 1_555 no
Cl1 Cu N2 92.8(1) 1_555 1_555 1_555 no
Cl1 Cu N3 92.2(1) 1_555 1_555 1_555 no
Cl2 Cu N1 97.2(1) 1_555 1_555 1_555 no
Cl2 Cu N2 97.2(1) 1_555 1_555 1_555 no
Cl2 Cu N3 160.9(1) 1_555 1_555 1_555 no
N1 Cu N2 162.4(1) 1_555 1_555 1_555 no
N1 Cu N3 80.7(1) 1_555 1_555 1_555 no
N2 Cu N3 82.3(1) 1_555 1_555 1_555 no
Cu N1 C2 113.4(3) 1_555 1_555 1_555 no
Cu N1 C6 126.9(3) 1_555 1_555 1_555 no
C2 N1 C6 119.5(4) 1_555 1_555 1_555 no
Cu N2 C8 113.6(3) 1_555 1_555 1_555 no
Cu N2 C12 127.2(3) 1_555 1_555 1_555 no
C8 N2 C12 119.3(4) 1_555 1_555 1_555 no
Cu N3 C1 104.0(2) 1_555 1_555 1_555 no
Cu N3 C7 105.3(2) 1_555 1_555 1_555 no
Cu N3 C13 113.9(3) 1_555 1_555 1_555 no
C1 N3 C7 113.4(3) 1_555 1_555 1_555 no
C1 N3 C13 108.1(3) 1_555 1_555 1_555 no
C7 N3 C13 111.9(3) 1_555 1_555 1_555 no
N3 C1 C2 108.3(3) 1_555 1_555 1_555 no
N1 C2 C1 115.7(4) 1_555 1_555 1_555 no
N1 C2 C3 122.1(4) 1_555 1_555 1_555 no
C1 C2 C3 122.2(4) 1_555 1_555 1_555 no
C2 C3 C4 117.4(5) 1_555 1_555 1_555 no
C3 C4 C5 120.6(4) 1_555 1_555 1_555 no
C4 C5 C6 118.7(5) 1_555 1_555 1_555 no
N1 C6 C5 121.7(5) 1_555 1_555 1_555 no
N3 C7 C8 110.1(4) 1_555 1_555 1_555 no
N2 C8 C7 116.2(4) 1_555 1_555 1_555 no
N2 C8 C9 121.5(4) 1_555 1_555 1_555 no
C7 C8 C9 122.2(4) 1_555 1_555 1_555 no
C8 C9 C10 118.9(4) 1_555 1_555 1_555 no
C9 C10 C11 119.2(4) 1_555 1_555 1_555 no
C10 C11 C12 119.4(4) 1_555 1_555 1_555 no
N2 C12 C11 121.7(4) 1_555 1_555 1_555 no
N3 C13 C14 113.5(4) 1_555 1_555 1_555 no
C13 C14 C15 126.5(4) 1_555 1_555 1_555 no
C13 C14 C18 126.3(4) 1_555 1_555 1_555 no
C15 C14 C18 107.2(4) 1_555 1_555 1_555 no
C14 C15 C16 107.4(5) 1_555 1_555 1_555 no
C15 C16 C17 108.5(5) 1_555 1_555 1_555 no
C16 C17 C18 108.4(5) 1_555 1_555 1_555 no
C14 C18 C17 108.5(5) 1_555 1_555 1_555 no
C20 C19 C23 107.0(7) 1_555 1_555 1_555 no
C19 C20 C21 107.0(7) 1_555 1_555 1_555 no
C20 C21 C22 107.9(7) 1_555 1_555 1_555 no
C21 C22 C23 109.5(8) 1_555 1_555 1_555 no
C19 C23 C22 108.7(7) 1_555 1_555 1_555 no
C1Et O1Et C3Et 121.6(13) 1_555 1_555 1_555 no
O1Et C1Et C2Et 120.9(13) 1_555 1_555 1_555 no
O1Et C3Et C4Et 121.8(13) 1_555 1_555 1_555 no

loop_
_geom_bond_atom_site_label_1
_geom_bond_atom_site_label_2
_geom_bond_distance
_geom_bond_site_symmetry_1
_geom_bond_site_symmetry_2
_geom_bond_publ_flag
Cu Cl1 2.581(1) 1_555 1_555 no
Cu Cl2 2.255(1) 1_555 1_555 no
Cu N1 1.997(3) 1_555 1_555 no
Cu N2 1.993(3) 1_555 1_555 no
Cu N3 2.062(3) 1_555 1_555 no
Fe C14 2.025(5) 1_555 1_555 no
Fe C15 2.021(5) 1_555 1_555 no
Fe C16 2.040(5) 1_555 1_555 no
Fe C17 2.048(6) 1_555 1_555 no
Fe C18 2.039(5) 1_555 1_555 no
Fe C19 2.025(6) 1_555 1_555 no
Fe C20 2.032(6) 1_555 1_555 no
Fe C21 2.047(6) 1_555 1_555 no
Fe C22 2.036(7) 1_555 1_555 no
Fe C23 2.018(6) 1_555 1_555 no
N1 C2 1.331(5) 1_555 1_555 no
N1 C6 1.349(6) 1_555 1_555 no
N2 C8 1.335(5) 1_555 1_555 no
N2 C12 1.346(5) 1_555 1_555 no
N3 C1 1.490(5) 1_555 1_555 no
N3 C7 1.477(5) 1_555 1_555 no
N3 C13 1.496(5) 1_555 1_555 no
C1 C2 1.508(6) 1_555 1_555 no
C2 C3 1.389(6) 1_555 1_555 no
C3 C4 1.385(7) 1_555 1_555 no
C4 C5 1.373(7) 1_555 1_555 no
C5 C6 1.364(6) 1_555 1_555 no
C7 C8 1.497(6) 1_555 1_555 no
C8 C9 1.394(5) 1_555 1_555 no
C9 C10 1.378(6) 1_555 1_555 no
C10 C11 1.372(7) 1_555 1_555 no
C11 C12 1.378(6) 1_555 1_555 no
C13 C14 1.476(6) 1_555 1_555 no
C14 C15 1.436(6) 1_555 1_555 no
C14 C18 1.419(7) 1_555 1_555 no
C15 C16 1.424(8) 1_555 1_555 no
C16 C17 1.399(8) 1_555 1_555 no
C17 C18 1.412(7) 1_555 1_555 no
C19 C20 1.404(9) 1_555 1_555 no
C19 C23 1.393(10) 1_555 1_555 no
C20 C21 1.420(10) 1_555 1_555 no
C21 C22 1.357(10) 1_555 1_555 no
C22 C23 1.370(10) 1_555 1_555 no
O1Et C1Et 1.383(16) 1_555 1_555 no
O1Et C3Et 1.389(16) 1_555 1_555 no
C1Et C2Et 1.339(19) 1_555 1_555 no
C3Et C4Et 1.348(19) 1_555 1_555 no
